data_4072581
loop_
_publ_author_name
'Streubel, Rainer'
'Bode, Maren'
'von Frantzius, Gerd'
'Hrib, Cristian'
'Jones, Peter G.'
'Monsees, Axel'

_publ_section_title
;
 Metal-Directed Synthesis of Complexes Featuring Functional P,C-Cage
 Ligands: What Are the Intermediates?
;
_journal_issue 6
_journal_name_full Organometallics
_journal_page_first 1371
_journal_paper_doi 10.1021/om0608455
_journal_volume 26
_journal_year 2007
_chemical_formula_sum 'C30 H36 Mo O7 P2'
_chemical_formula_weight 666.47
_chemical_name_systematic
;
 ?
;
_space_group_IT_number 2
_symmetry_cell_setting triclinic
_symmetry_space_group_name_Hall '-P 1'
_symmetry_space_group_name_H-M 'P -1'
_atom_sites_solution_hydrogens geom
_atom_sites_solution_primary direct
_atom_sites_solution_secondary difmap
_audit_creation_method SHELXL-97
_cell_angle_alpha 77.195(4)
_cell_angle_beta 83.751(4)
_cell_angle_gamma 76.866(4)
_cell_formula_units_Z 2
_cell_length_a 10.4632(11)
_cell_length_b 11.4976(11)
_cell_length_c 13.7306(12)
_cell_measurement_reflns_used 5968
_cell_measurement_temperature 133(2)
_cell_measurement_theta_max 28
_cell_measurement_theta_min 2
_cell_volume 1565.6(3)
_computing_cell_refinement 'Bruker SAINT'
_computing_data_collection 'Bruker SMART'
_computing_data_reduction 'Bruker SAINT'
_computing_molecular_graphics 'Siemens XP'
_computing_publication_material SHELXL-97
_computing_structure_refinement 'SHELXL-97 (Sheldrick, 1997)'
_computing_structure_solution 'SHELXS-97 (Sheldrick, 1990)'
_diffrn_ambient_temperature 133(2)
_diffrn_detector_area_resol_mean 8.192
_diffrn_measured_fraction_theta_full 0.996
_diffrn_measured_fraction_theta_max 0.993
_diffrn_measurement_device_type 'Bruker SMART 1000 CCD'
_diffrn_measurement_method '\w- and \f-scans'
_diffrn_radiation_monochromator graphite
_diffrn_radiation_source 'fine-focus sealed tube'
_diffrn_radiation_type MoK\a
_diffrn_radiation_wavelength 0.71073
_diffrn_reflns_av_R_equivalents 0.0517
_diffrn_reflns_av_sigmaI/netI 0.0874
_diffrn_reflns_limit_h_max 14
_diffrn_reflns_limit_h_min -14
_diffrn_reflns_limit_k_max 15
_diffrn_reflns_limit_k_min -16
_diffrn_reflns_limit_l_max 19
_diffrn_reflns_limit_l_min -19
_diffrn_reflns_number 27972
_diffrn_reflns_theta_full 28.00
_diffrn_reflns_theta_max 30.03
_diffrn_reflns_theta_min 1.52
_exptl_absorpt_coefficient_mu 0.564
_exptl_absorpt_correction_T_max 0.9281
_exptl_absorpt_correction_T_min 0.7437
_exptl_absorpt_correction_type multi-scan
_exptl_absorpt_process_details SADABS
_exptl_crystal_colour colorless
_exptl_crystal_density_diffrn 1.414
_exptl_crystal_density_meas ?
_exptl_crystal_density_method 'not measured'
_exptl_crystal_description tablet
_exptl_crystal_F_000 688
_exptl_crystal_size_max 0.14
_exptl_crystal_size_mid 0.13
_exptl_crystal_size_min 0.07
_refine_diff_density_max 1.212
_refine_diff_density_min -0.932
_refine_diff_density_rms 0.095
_refine_ls_extinction_method none
_refine_ls_goodness_of_fit_ref 0.894
_refine_ls_hydrogen_treatment 'methyls rigid and others riding'
_refine_ls_matrix_type full
_refine_ls_number_parameters 372
_refine_ls_number_reflns 9106
_refine_ls_number_restraints 327
_refine_ls_restrained_S_all 0.878
_refine_ls_R_factor_all 0.0717
_refine_ls_R_factor_gt 0.0398
_refine_ls_shift/su_max 0.001
_refine_ls_shift/su_mean 0.000
_refine_ls_structure_factor_coef Fsqd
_refine_ls_weighting_details 'calc w=1/[\s^2^(Fo^2^)+(0.0362P)^2^] where P=(Fo^2^+2Fc^2^)/3'
_refine_ls_weighting_scheme calc
_refine_ls_wR_factor_gt 0.0776
_refine_ls_wR_factor_ref 0.0846
_reflns_number_gt 6113
_reflns_number_total 9106
_reflns_threshold_expression >2sigma(I)
_cod_data_source_file om0608455si20060915_102238.cif
_cod_data_source_block lilie
_cod_depositor_comments
;
The following automatic conversions were performed:

'_exptl_crystal_density_meas' value 'not measured' was changed to '?'
- the value is perceived as not measured.

Automatic conversion script
Id: cif_fix_values 3008 2015-01-20 13:52:24Z robertas 
;
_cod_database_code 4072581

loop_
_symmetry_equiv_pos_as_xyz
'x, y, z'
'-x, -y, -z'

loop_
_atom_site_label
_atom_site_type_symbol
_atom_site_fract_x
_atom_site_fract_y
_atom_site_fract_z
_atom_site_U_iso_or_equiv
_atom_site_adp_type
_atom_site_occupancy
_atom_site_symmetry_multiplicity
_atom_site_calc_flag
_atom_site_refinement_flags
Mo Mo 0.31315(2) 0.386844(18) 0.447621(16) 0.01857(6) Uani 1 1 d U
P1 P 0.33583(6) 0.26637(5) 0.31026(5) 0.01781(13) Uani 1 1 d U
P2 P 0.18428(6) 0.25068(5) 0.21917(5) 0.01800(13) Uani 1 1 d U
O1 O 0.27869(18) 0.53962(16) 0.61585(14) 0.0354(5) Uani 1 1 d U
O2 O 0.42937(19) 0.60065(16) 0.29972(14) 0.0361(5) Uani 1 1 d U
O3 O 0.02510(18) 0.52168(16) 0.38119(14) 0.0342(4) Uani 1 1 d U
O4 O 0.20640(19) 0.19443(16) 0.62298(14) 0.0356(5) Uani 1 1 d U
O5 O 0.59727(18) 0.25523(17) 0.52238(15) 0.0363(5) Uani 1 1 d U
O6 O 0.32504(19) 0.47973(15) 0.04078(14) 0.0339(4) Uani 1 1 d U
O7 O 0.27268(19) 0.34448(15) -0.03529(13) 0.0320(4) Uani 1 1 d U
C1 C 0.2915(2) 0.4853(2) 0.55386(19) 0.0238(5) Uani 1 1 d U
C2 C 0.3883(2) 0.5229(2) 0.34980(19) 0.0244(5) Uani 1 1 d U
C3 C 0.1279(3) 0.4719(2) 0.40369(18) 0.0236(5) Uani 1 1 d U
C4 C 0.2424(2) 0.2605(2) 0.55573(19) 0.0234(5) Uani 1 1 d U
C5 C 0.4965(3) 0.3021(2) 0.49353(18) 0.0239(5) Uani 1 1 d U
C6 C 0.4774(2) 0.1552(2) 0.26426(17) 0.0195(5) Uani 1 1 d U
C7 C 0.4543(2) 0.2823(2) 0.19780(17) 0.0194(5) Uani 1 1 d U
C8 C 0.4039(2) 0.2633(2) 0.10115(17) 0.0195(5) Uani 1 1 d U
C9 C 0.5219(2) 0.1847(2) 0.05248(18) 0.0221(5) Uani 1 1 d U
C10 C 0.5422(2) 0.0740(2) 0.11145(18) 0.0228(5) Uani 1 1 d U
C11 C 0.4376(2) 0.0743(2) 0.20079(17) 0.0194(5) Uani 1 1 d U
C12 C 0.3201(2) 0.16573(19) 0.14716(17) 0.0180(5) Uani 1 1 d U
H12 H 0.2875 0.1333 0.0949 0.022 Uiso 1 1 calc R
C13 C 0.3320(2) 0.3755(2) 0.03462(18) 0.0242(5) Uani 1 1 d U
C14 C 0.1909(3) 0.4435(2) -0.1007(2) 0.0451(8) Uani 1 1 d U
H14A H 0.2466 0.4924 -0.1478 0.054 Uiso 1 1 calc R
H14B H 0.1312 0.4976 -0.0607 0.054 Uiso 1 1 calc R
C15 C 0.1135(4) 0.3904(3) -0.1569(3) 0.0647(11) Uani 1 1 d U
H15A H 0.1733 0.3401 -0.1988 0.078 Uiso 1 1 calc R
H15B H 0.0549 0.4561 -0.1994 0.078 Uiso 1 1 calc R
H15C H 0.0611 0.3397 -0.1097 0.078 Uiso 1 1 calc R
C16 C 0.5984(3) 0.2354(2) -0.03941(19) 0.0314(6) Uani 1 1 d U
H16A H 0.6705 0.1709 -0.0567 0.038 Uiso 1 1 calc R
H16B H 0.6346 0.3018 -0.0267 0.038 Uiso 1 1 calc R
H16C H 0.5404 0.2668 -0.0950 0.038 Uiso 1 1 calc R
C17 C 0.6496(2) -0.0347(2) 0.1026(2) 0.0306(6) Uani 1 1 d U
H17A H 0.7088 -0.0139 0.0441 0.037 Uiso 1 1 calc R
H17B H 0.6112 -0.1021 0.0948 0.037 Uiso 1 1 calc R
H17C H 0.6991 -0.0594 0.1630 0.037 Uiso 1 1 calc R
C18 C 0.4208(2) -0.0509(2) 0.25727(18) 0.0244(5) Uani 1 1 d U
H18A H 0.5066 -0.1008 0.2773 0.029 Uiso 1 1 calc R
H18B H 0.3833 -0.0902 0.2140 0.029 Uiso 1 1 calc R
H18C H 0.3617 -0.0428 0.3170 0.029 Uiso 1 1 calc R
C19 C 0.5973(2) 0.1043(2) 0.32417(19) 0.0286(6) Uani 1 1 d U
H19A H 0.6738 0.0804 0.2795 0.034 Uiso 1 1 calc R
H19B H 0.5831 0.0329 0.3748 0.034 Uiso 1 1 calc R
H19C H 0.6131 0.1667 0.3572 0.034 Uiso 1 1 calc R
C20 C 0.5533(2) 0.3626(2) 0.18705(19) 0.0265(6) Uani 1 1 d U
H20A H 0.5821 0.3602 0.2531 0.032 Uiso 1 1 calc R
H20B H 0.5126 0.4467 0.1570 0.032 Uiso 1 1 calc R
H20C H 0.6293 0.3330 0.1441 0.032 Uiso 1 1 calc R
C21 C 0.0654(2) 0.1522(2) 0.28427(17) 0.0198(5) Uani 1 1 d U
C22 C 0.0159(2) 0.1119(2) 0.20022(18) 0.0221(5) Uani 1 1 d U
C23 C 0.0384(2) -0.0112(2) 0.22036(18) 0.0232(5) Uani 1 1 d U
C24 C 0.0972(2) -0.0589(2) 0.31730(18) 0.0213(5) Uani 1 1 d U
C25 C 0.1152(2) 0.0342(2) 0.35587(17) 0.0192(5) Uani 1 1 d U
C26 C -0.0475(3) 0.1990(2) 0.1117(2) 0.0353(6) Uani 1 1 d U
H26A H 0.0159 0.2455 0.0737 0.042 Uiso 1 1 calc R
H26B H -0.1239 0.2552 0.1349 0.042 Uiso 1 1 calc R
H26C H -0.0758 0.1532 0.0687 0.042 Uiso 1 1 calc R
C27 C 0.0088(3) -0.0934(2) 0.1582(2) 0.0323(6) Uani 1 1 d U
H27A H -0.0293 -0.0438 0.0964 0.039 Uiso 1 1 calc R
H27B H -0.0539 -0.1408 0.1961 0.039 Uiso 1 1 calc R
H27C H 0.0902 -0.1490 0.1418 0.039 Uiso 1 1 calc R
C28 C 0.1306(3) -0.1930(2) 0.3623(2) 0.0318(6) Uani 1 1 d U
H28A H 0.1623 -0.2049 0.4291 0.038 Uiso 1 1 calc R
H28B H 0.1993 -0.2342 0.3196 0.038 Uiso 1 1 calc R
H28C H 0.0520 -0.2274 0.3674 0.038 Uiso 1 1 calc R
C29 C 0.1678(3) 0.0298(2) 0.45377(18) 0.0254(5) Uani 1 1 d U
H29A H 0.1950 -0.0553 0.4882 0.031 Uiso 1 1 calc R
H29B H 0.0993 0.0730 0.4953 0.031 Uiso 1 1 calc R
H29C H 0.2437 0.0689 0.4421 0.031 Uiso 1 1 calc R
C30 C -0.0441(2) 0.2380(2) 0.3352(2) 0.0277(6) Uani 1 1 d U
H30A H -0.0786 0.3110 0.2857 0.033 Uiso 1 1 calc R
H30B H -0.0078 0.2617 0.3889 0.033 Uiso 1 1 calc R
H30C H -0.1152 0.1955 0.3633 0.033 Uiso 1 1 calc R

loop_
_atom_site_aniso_label
_atom_site_aniso_U_11
_atom_site_aniso_U_22
_atom_site_aniso_U_33
_atom_site_aniso_U_23
_atom_site_aniso_U_13
_atom_site_aniso_U_12
Mo 0.01994(11) 0.01936(11) 0.01796(11) -0.00899(8) -0.00108(8) -0.00230(8)
P1 0.0190(3) 0.0189(3) 0.0168(3) -0.0076(2) 0.0003(3) -0.0033(2)
P2 0.0193(3) 0.0171(3) 0.0184(3) -0.0052(2) -0.0010(3) -0.0039(2)
O1 0.0337(11) 0.0414(11) 0.0379(11) -0.0266(9) 0.0006(9) -0.0053(9)
O2 0.0443(12) 0.0252(10) 0.0365(11) -0.0063(8) 0.0104(10) -0.0083(9)
O3 0.0284(11) 0.0389(11) 0.0346(11) -0.0114(9) -0.0092(9) 0.0017(9)
O4 0.0427(12) 0.0357(11) 0.0280(11) -0.0037(9) 0.0034(9) -0.0127(9)
O5 0.0292(11) 0.0407(11) 0.0400(12) -0.0140(9) -0.0127(9) 0.0011(9)
O6 0.0475(12) 0.0226(9) 0.0342(11) -0.0048(8) -0.0102(9) -0.0100(8)
O7 0.0512(12) 0.0237(9) 0.0241(10) -0.0017(8) -0.0153(9) -0.0108(8)
C1 0.0196(12) 0.0240(13) 0.0279(14) -0.0088(11) -0.0019(11) -0.0014(10)
C2 0.0240(13) 0.0262(13) 0.0243(13) -0.0147(11) -0.0020(11) 0.0012(10)
C3 0.0264(13) 0.0259(13) 0.0212(13) -0.0104(10) -0.0010(11) -0.0061(11)
C4 0.0249(13) 0.0226(12) 0.0248(13) -0.0116(10) -0.0029(11) -0.0020(10)
C5 0.0269(14) 0.0267(13) 0.0221(13) -0.0123(11) -0.0010(11) -0.0066(11)
C6 0.0197(12) 0.0223(12) 0.0183(12) -0.0095(9) -0.0001(10) -0.0030(9)
C7 0.0195(12) 0.0231(12) 0.0173(11) -0.0088(9) 0.0017(10) -0.0048(9)
C8 0.0232(12) 0.0210(12) 0.0165(11) -0.0064(9) 0.0012(10) -0.0076(9)
C9 0.0224(12) 0.0295(13) 0.0196(12) -0.0142(10) 0.0029(10) -0.0092(10)
C10 0.0208(13) 0.0287(13) 0.0231(13) -0.0146(10) 0.0017(11) -0.0063(10)
C11 0.0203(12) 0.0225(12) 0.0181(12) -0.0092(9) -0.0006(10) -0.0051(9)
C12 0.0223(12) 0.0191(11) 0.0157(11) -0.0076(9) 0.0002(10) -0.0069(9)
C13 0.0278(14) 0.0283(13) 0.0193(12) -0.0059(10) 0.0013(11) -0.0116(11)
C14 0.066(2) 0.0307(16) 0.0407(18) 0.0070(13) -0.0282(16) -0.0162(15)
C15 0.096(3) 0.049(2) 0.056(2) 0.0128(17) -0.048(2) -0.032(2)
C16 0.0364(16) 0.0361(15) 0.0273(14) -0.0147(12) 0.0102(12) -0.0166(12)
C17 0.0255(14) 0.0344(14) 0.0356(16) -0.0210(12) 0.0016(12) -0.0020(11)
C18 0.0244(13) 0.0225(12) 0.0259(13) -0.0090(10) 0.0008(11) -0.0012(10)
C19 0.0234(13) 0.0330(14) 0.0318(15) -0.0180(12) -0.0050(11) 0.0018(11)
C20 0.0232(13) 0.0325(14) 0.0300(14) -0.0166(11) 0.0058(11) -0.0120(11)
C21 0.0188(12) 0.0199(12) 0.0215(12) -0.0060(9) -0.0002(10) -0.0043(9)
C22 0.0185(12) 0.0263(13) 0.0233(13) -0.0067(10) -0.0021(10) -0.0065(10)
C23 0.0172(12) 0.0298(13) 0.0260(13) -0.0120(11) 0.0002(10) -0.0067(10)
C24 0.0158(11) 0.0200(12) 0.0288(13) -0.0076(10) 0.0022(10) -0.0044(9)
C25 0.0177(12) 0.0202(11) 0.0196(12) -0.0048(9) 0.0013(10) -0.0045(9)
C26 0.0354(16) 0.0390(16) 0.0345(16) -0.0022(13) -0.0135(13) -0.0133(13)
C27 0.0295(15) 0.0376(15) 0.0375(16) -0.0197(13) -0.0027(13) -0.0108(12)
C28 0.0277(14) 0.0211(13) 0.0470(18) -0.0068(12) -0.0072(13) -0.0037(11)
C29 0.0293(14) 0.0247(13) 0.0232(13) -0.0036(10) -0.0008(11) -0.0093(11)
C30 0.0239(13) 0.0238(13) 0.0334(15) -0.0077(11) 0.0065(12) -0.0027(10)

loop_
_atom_type_symbol
_atom_type_description
_atom_type_scat_dispersion_real
_atom_type_scat_dispersion_imag
_atom_type_scat_source
C C 0.0033 0.0016 'International Tables Vol C Tables 4.2.6.8 and 6.1.1.4'
H H 0.0000 0.0000 'International Tables Vol C Tables 4.2.6.8 and 6.1.1.4'
O O 0.0106 0.0060 'International Tables Vol C Tables 4.2.6.8 and 6.1.1.4'
P P 0.1023 0.0942 'International Tables Vol C Tables 4.2.6.8 and 6.1.1.4'
Mo Mo -1.6832 0.6857 'International Tables Vol C Tables 4.2.6.8 and 6.1.1.4'

loop_
_geom_angle_atom_site_label_1
_geom_angle_atom_site_label_2
_geom_angle_atom_site_label_3
_geom_angle
C1 Mo C4 85.48(9)
C1 Mo C5 89.19(9)
C4 Mo C5 87.27(10)
C1 Mo C3 90.16(9)
C4 Mo C3 92.14(10)
C5 Mo C3 179.15(10)
C1 Mo C2 88.86(9)
C4 Mo C2 174.09(9)
C5 Mo C2 90.99(10)
C3 Mo C2 89.55(10)
C1 Mo P1 178.45(7)
C4 Mo P1 95.18(6)
C5 Mo P1 92.25(6)
C3 Mo P1 88.41(6)
C2 Mo P1 90.53(6)
C7 P1 C6 47.94(10)
C7 P1 P2 91.05(8)
C6 P1 P2 98.99(8)
C7 P1 Mo 124.21(7)
C6 P1 Mo 131.99(8)
P2 P1 Mo 128.79(3)
C12 P2 C21 111.90(9)
C12 P2 P1 86.34(8)
C21 P2 P1 115.99(8)
C13 O7 C14 116.57(19)
O1 C1 Mo 178.7(2)
O2 C2 Mo 176.7(2)
O3 C3 Mo 177.8(2)
O4 C4 Mo 173.6(2)
O5 C5 Mo 177.6(2)
C19 C6 C7 122.1(2)
C19 C6 C11 118.58(19)
C7 C6 C11 104.18(19)
C19 C6 P1 120.14(16)
C7 C6 P1 65.98(12)
C11 C6 P1 114.21(16)
C20 C7 C6 121.2(2)
C20 C7 C8 118.41(19)
C6 C7 C8 103.60(17)
C20 C7 P1 121.17(16)
C6 C7 P1 66.08(12)
C8 C7 P1 114.35(15)
C13 C8 C9 116.9(2)
C13 C8 C7 116.34(18)
C9 C8 C7 105.48(19)
C13 C8 C12 114.9(2)
C9 C8 C12 100.51(17)
C7 C8 C12 100.36(17)
C10 C9 C16 130.5(2)
C10 C9 C8 106.7(2)
C16 C9 C8 122.7(2)
C9 C10 C17 128.9(2)
C9 C10 C11 108.6(2)
C17 C10 C11 122.5(2)
C18 C11 C10 114.85(18)
C18 C11 C6 115.4(2)
C10 C11 C6 104.19(17)
C18 C11 C12 120.08(19)
C10 C11 C12 99.34(18)
C6 C11 C12 100.40(17)
C11 C12 C8 93.42(17)
C11 C12 P2 120.94(15)
C8 C12 P2 102.81(13)
O6 C13 O7 123.1(2)
O6 C13 C8 126.6(2)
O7 C13 C8 110.28(19)
O7 C14 C15 108.4(2)
C25 C21 C22 103.82(18)
C25 C21 C30 111.52(19)
C22 C21 C30 112.3(2)
C25 C21 P2 119.74(16)
C22 C21 P2 104.26(15)
C30 C21 P2 105.13(15)
C23 C22 C26 128.1(2)
C23 C22 C21 108.4(2)
C26 C22 C21 123.5(2)
C22 C23 C24 109.5(2)
C22 C23 C27 128.2(2)
C24 C23 C27 122.3(2)
C25 C24 C23 109.9(2)
C25 C24 C28 127.6(2)
C23 C24 C28 122.5(2)
C24 C25 C29 128.8(2)
C24 C25 C21 108.3(2)
C29 C25 C21 122.81(19)

loop_
_geom_bond_atom_site_label_1
_geom_bond_atom_site_label_2
_geom_bond_distance
Mo C1 2.001(2)
Mo C4 2.038(3)
Mo C5 2.042(3)
Mo C3 2.051(3)
Mo C2 2.066(3)
Mo P1 2.5384(6)
P1 C7 1.875(2)
P1 C6 1.876(2)
P1 P2 2.1848(9)
P2 C12 1.855(2)
P2 C21 1.892(2)
O1 C1 1.143(3)
O2 C2 1.138(3)
O3 C3 1.138(3)
O4 C4 1.147(3)
O5 C5 1.139(3)
O6 C13 1.205(3)
O7 C13 1.347(3)
O7 C14 1.451(3)
C6 C19 1.507(3)
C6 C7 1.524(3)
C6 C11 1.553(3)
C7 C20 1.513(3)
C7 C8 1.556(3)
C8 C13 1.501(3)
C8 C9 1.538(3)
C8 C12 1.562(3)
C9 C10 1.333(3)
C9 C16 1.496(3)
C10 C17 1.497(3)
C10 C11 1.553(3)
C11 C18 1.516(3)
C11 C12 1.557(3)
C14 C15 1.482(4)
C21 C25 1.509(3)
C21 C22 1.514(3)
C21 C30 1.546(3)
C22 C23 1.351(3)
C22 C26 1.502(3)
C23 C24 1.467(3)
C23 C27 1.504(3)
C24 C25 1.352(3)
C24 C28 1.504(3)
C25 C29 1.493(3)

loop_
_geom_hbond_atom_site_label_D
_geom_hbond_atom_site_label_H
_geom_hbond_atom_site_label_A
_geom_hbond_distance_DH
_geom_hbond_distance_HA
_geom_hbond_distance_DA
_geom_hbond_angle_DHA
_geom_hbond_site_symmetry_A
C14 H14B O6 0.99 2.53 2.671(3) 87.2 .
C20 H20B O6 0.98 2.57 3.152(3) 117.9 .
C12 H12 O7 1.00 2.66 2.876(3) 92.0 .
C19 H19C O5 0.98 2.66 3.537(3) 149.1 .
C28 H28C O4 0.98 2.64 3.513(3) 149.1 2_556
C15 H15B O3 0.98 2.66 3.396(4) 132.3 2_565
C28 H28A O5 0.98 2.58 3.268(3) 127.6 2_656
C16 H16B O6 0.98 2.60 3.540(3) 160.0 2_665

loop_
_geom_torsion_atom_site_label_1
_geom_torsion_atom_site_label_2
_geom_torsion_atom_site_label_3
_geom_torsion_atom_site_label_4
_geom_torsion
C1 Mo P1 C7 91(3)
C4 Mo P1 C7 -154.42(12)
C5 Mo P1 C7 -66.96(12)
C3 Mo P1 C7 113.58(12)
C2 Mo P1 C7 24.05(12)
C1 Mo P1 C6 152(3)
C4 Mo P1 C6 -92.96(12)
C5 Mo P1 C6 -5.50(12)
C3 Mo P1 C6 175.04(12)
C2 Mo P1 C6 85.50(12)
C1 Mo P1 P2 -35(3)
C4 Mo P1 P2 80.48(8)
C5 Mo P1 P2 167.94(8)
C3 Mo P1 P2 -11.52(8)
C2 Mo P1 P2 -101.06(8)
C7 P1 P2 C12 35.91(10)
C6 P1 P2 C12 -11.60(10)
Mo P1 P2 C12 173.33(7)
C7 P1 P2 C21 148.52(10)
C6 P1 P2 C21 101.01(11)
Mo P1 P2 C21 -74.06(9)
C4 Mo C1 O1 9(10)
C5 Mo C1 O1 -79(10)
C3 Mo C1 O1 101(10)
C2 Mo C1 O1 -170(10)
P1 Mo C1 O1 124(9)
C1 Mo C2 O2 5(4)
C4 Mo C2 O2 -12(4)
C5 Mo C2 O2 -84(4)
C3 Mo C2 O2 95(4)
P1 Mo C2 O2 -177(4)
C1 Mo C3 O3 11(6)
C4 Mo C3 O3 97(6)
C5 Mo C3 O3 51(11)
C2 Mo C3 O3 -78(6)
P1 Mo C3 O3 -168(6)
C1 Mo C4 O4 -22.2(19)
C5 Mo C4 O4 67.2(19)
C3 Mo C4 O4 -112.2(19)
C2 Mo C4 O4 -6(3)
P1 Mo C4 O4 159.2(19)
C1 Mo C5 O5 32(5)
C4 Mo C5 O5 -54(5)
C3 Mo C5 O5 -9(10)
C2 Mo C5 O5 120(5)
P1 Mo C5 O5 -149(5)
C7 P1 C6 C19 114.5(2)
P2 P1 C6 C19 -162.31(18)
Mo P1 C6 C19 12.5(2)
P2 P1 C6 C7 83.24(12)
Mo P1 C6 C7 -101.93(13)
C7 P1 C6 C11 -95.4(2)
P2 P1 C6 C11 -12.14(17)
Mo P1 C6 C11 162.69(12)
C19 C6 C7 C20 1.5(3)
C11 C6 C7 C20 -136.3(2)
P1 C6 C7 C20 113.2(2)
C19 C6 C7 C8 137.4(2)
C11 C6 C7 C8 -0.4(2)
P1 C6 C7 C8 -110.91(16)
C19 C6 C7 P1 -111.7(2)
C11 C6 C7 P1 110.52(16)
C6 P1 C7 C20 -113.2(2)
P2 P1 C7 C20 145.62(19)
Mo P1 C7 C20 5.2(2)
P2 P1 C7 C6 -101.18(12)
Mo P1 C7 C6 118.44(11)
C6 P1 C7 C8 94.67(19)
P2 P1 C7 C8 -6.51(16)
Mo P1 C7 C8 -146.89(13)
C20 C7 C8 C13 -61.6(3)
C6 C7 C8 C13 160.98(19)
P1 C7 C8 C13 91.4(2)
C20 C7 C8 C9 69.8(2)
C6 C7 C8 C9 -67.7(2)
P1 C7 C8 C9 -137.27(16)
C20 C7 C8 C12 173.84(19)
C6 C7 C8 C12 36.4(2)
P1 C7 C8 C12 -33.2(2)
C13 C8 C9 C10 -159.4(2)
C7 C8 C9 C10 69.6(2)
C12 C8 C9 C10 -34.4(2)
C13 C8 C9 C16 24.9(3)
C7 C8 C9 C16 -106.2(2)
C12 C8 C9 C16 149.9(2)
C16 C9 C10 C17 -0.3(4)
C8 C9 C10 C17 -175.6(2)
C16 C9 C10 C11 176.0(2)
C8 C9 C10 C11 0.7(3)
C9 C10 C11 C18 162.7(2)
C17 C10 C11 C18 -20.7(3)
C9 C10 C11 C6 -70.1(2)
C17 C10 C11 C6 106.5(2)
C9 C10 C11 C12 33.2(2)
C17 C10 C11 C12 -150.2(2)
C19 C6 C11 C18 53.9(3)
C7 C6 C11 C18 -166.51(19)
P1 C6 C11 C18 -96.8(2)
C19 C6 C11 C10 -73.0(3)
C7 C6 C11 C10 66.6(2)
P1 C6 C11 C10 136.35(17)
C19 C6 C11 C12 -175.50(19)
C7 C6 C11 C12 -35.9(2)
P1 C6 C11 C12 33.8(2)
C18 C11 C12 C8 -175.95(19)
C10 C11 C12 C8 -49.98(17)
C6 C11 C12 C8 56.45(17)
C18 C11 C12 P2 76.9(2)
C10 C11 C12 P2 -157.12(15)
C6 C11 C12 P2 -50.7(2)
C13 C8 C12 C11 177.64(18)
C9 C8 C12 C11 51.28(19)
C7 C8 C12 C11 -56.77(18)
C13 C8 C12 P2 -59.6(2)
C9 C8 C12 P2 174.08(15)
C7 C8 C12 P2 66.03(18)
C21 P2 C12 C11 -77.92(19)
P1 P2 C12 C11 38.67(16)
C21 P2 C12 C8 -179.90(14)
P1 P2 C12 C8 -63.31(14)
C14 O7 C13 O6 -3.9(4)
C14 O7 C13 C8 175.6(2)
C9 C8 C13 O6 -114.7(3)
C7 C8 C13 O6 11.1(3)
C12 C8 C13 O6 127.9(3)
C9 C8 C13 O7 65.8(3)
C7 C8 C13 O7 -168.42(19)
C12 C8 C13 O7 -51.6(3)
C13 O7 C14 C15 -168.3(3)
C12 P2 C21 C25 56.7(2)
P1 P2 C21 C25 -40.18(19)
C12 P2 C21 C22 -58.73(18)
P1 P2 C21 C22 -155.59(13)
C12 P2 C21 C30 -177.02(16)
P1 P2 C21 C30 86.13(17)
C25 C21 C22 C23 -1.6(2)
C30 C21 C22 C23 -122.2(2)
P2 C21 C22 C23 124.56(18)
C25 C21 C22 C26 178.1(2)
C30 C21 C22 C26 57.5(3)
P2 C21 C22 C26 -55.8(3)
C26 C22 C23 C24 -177.5(2)
C21 C22 C23 C24 2.2(3)
C26 C22 C23 C27 1.6(4)
C21 C22 C23 C27 -178.8(2)
C22 C23 C24 C25 -2.0(3)
C27 C23 C24 C25 178.9(2)
C22 C23 C24 C28 178.3(2)
C27 C23 C24 C28 -0.8(3)
C23 C24 C25 C29 177.9(2)
C28 C24 C25 C29 -2.4(4)
C23 C24 C25 C21 0.9(3)
C28 C24 C25 C21 -179.4(2)
C22 C21 C25 C24 0.3(2)
C30 C21 C25 C24 121.5(2)
P2 C21 C25 C24 -115.29(19)
C22 C21 C25 C29 -176.8(2)
C30 C21 C25 C29 -55.7(3)
P2 C21 C25 C29 67.5(3)
